data_7243519
loop_
_publ_author_name
'Soleymani-Babadi, Susan'
'Beheshti, Azizolla'
'Bahrani-Pour, Maryam'
'Salahshournia, Behrang'
'Zafarian, Hamid-Reza'
'Trzybi\'nski, Damian'
'Mayer, Peter'
'Wozniak, Krzysztof'

_publ_section_title
;
 Involvement of various anions in tuning the structure of silver(i)
 coordination polymers based on a S-donor ligand: syntheses, crystal
 structure and uptake properties
;
_journal_issue 42
_journal_name_full CrystEngComm
_journal_page_first 7502
_journal_page_last 7516
_journal_paper_doi 10.1039/D1CE00172H
_journal_volume 23
_journal_year 2021
_chemical_formula_moiety 'C12 H14 Ag2 F6 N4 O6 S4'
_chemical_formula_sum 'C12 H14 Ag2 F6 N4 O6 S4'
_chemical_formula_weight 768.25
_space_group_crystal_system triclinic
_space_group_IT_number 2
_space_group_name_Hall '-P 1'
_space_group_name_H-M_alt 'P -1'
_atom_sites_solution_hydrogens geom
_atom_sites_solution_primary direct
_atom_sites_solution_secondary difmap
_audit_creation_date 2017-08-22
_audit_creation_method
;
Olex2 1.2
(compiled 2015.01.26 svn.r3150 for OlexSys, GUI svn.r4998)
;
_audit_update_record
;
2019-07-25 deposited with the CCDC.	2021-08-30 downloaded from the CCDC.
;
_cell_angle_alpha 86.302(6)
_cell_angle_beta 81.916(6)
_cell_angle_gamma 86.791(6)
_cell_formula_units_Z 2
_cell_length_a 8.7766(5)
_cell_length_b 10.4029(8)
_cell_length_c 11.8505(9)
_cell_measurement_reflns_used 3076
_cell_measurement_temperature 100(2)
_cell_measurement_theta_max 72.9670
_cell_measurement_theta_min 3.7660
_cell_volume 1067.79(13)
_computing_cell_refinement 'CrysAlisPro 1.171.38.43d (Rigaku OD, 2015)'
_computing_data_collection 'CrysAlisPro 1.171.38.43d (Rigaku OD, 2015)'
_computing_data_reduction 'CrysAlisPro 1.171.38.43d (Rigaku OD, 2015)'
_computing_molecular_graphics 'Olex2 (Dolomanov et al., 2009)'
_computing_publication_material 'Olex2 (Dolomanov et al., 2009)'
_computing_structure_refinement 'XLMP (Sheldrick, 2008)'
_computing_structure_solution 'SHELXS-97 (Sheldrick, 2008)'
_diffrn_ambient_environment N~2~
_diffrn_ambient_temperature 100(2)
_diffrn_detector 'CCD plate'
_diffrn_detector_area_resol_mean 10.4391
_diffrn_detector_type Atlas
_diffrn_measured_fraction_theta_full 0.998
_diffrn_measured_fraction_theta_max 0.998
_diffrn_measurement_device 'four-circle diffractometer'
_diffrn_measurement_device_type 'SuperNova, Dual, Cu at zero, Atlas'
_diffrn_measurement_method '\w scans'
_diffrn_orient_matrix_type 'CrysAlisPro convention (1999,Acta A55,543-557)'
_diffrn_orient_matrix_UB_11 -0.0427946000
_diffrn_orient_matrix_UB_12 0.0905260000
_diffrn_orient_matrix_UB_13 0.0986429000
_diffrn_orient_matrix_UB_21 -0.1714711000
_diffrn_orient_matrix_UB_22 -0.0262903000
_diffrn_orient_matrix_UB_23 0.0024296000
_diffrn_orient_matrix_UB_31 0.0164220000
_diffrn_orient_matrix_UB_32 -0.1148295000
_diffrn_orient_matrix_UB_33 0.0869562000
_diffrn_radiation_monochromator mirror
_diffrn_radiation_probe x-ray
_diffrn_radiation_type CuK\a
_diffrn_radiation_wavelength 1.54184
_diffrn_reflns_av_R_equivalents 0.0333
_diffrn_reflns_av_unetI/netI 0.0469
_diffrn_reflns_limit_h_max 10
_diffrn_reflns_limit_h_min -10
_diffrn_reflns_limit_k_max 11
_diffrn_reflns_limit_k_min -12
_diffrn_reflns_limit_l_max 14
_diffrn_reflns_limit_l_min -14
_diffrn_reflns_number 6682
_diffrn_reflns_theta_full 67.08
_diffrn_reflns_theta_max 67.08
_diffrn_reflns_theta_min 3.77
_diffrn_source 'micro-focus sealed X-ray tube'
_diffrn_source_type 'SuperNova (Cu) X-ray Source'
_exptl_absorpt_coefficient_mu 19.268
_exptl_absorpt_correction_T_max 0.366
_exptl_absorpt_correction_T_min 0.063
_exptl_absorpt_correction_type analytical
_exptl_absorpt_process_details
;
CrysAlisPro 1.171.38.43d (Rigaku Oxford Diffraction, 2015)
Analytical numeric absorption correction using a multifaceted crystal
			model based on expressions derived by R.C. Clark & J.S. Reid.
(Clark, R. C. & Reid, J. S. (1995). Acta Cryst. A51, 887-897)
Empirical absorption correction using spherical harmonics,
 implemented in SCALE3 ABSPACK scaling algorithm.
;
_exptl_crystal_colour colourless
_exptl_crystal_colour_primary colourless
_exptl_crystal_density_diffrn 2.389
_exptl_crystal_density_method 'not measured'
_exptl_crystal_description needle
_exptl_crystal_F_000 748
_exptl_crystal_size_max 0.20
_exptl_crystal_size_mid 0.06
_exptl_crystal_size_min 0.04
_refine_diff_density_max 0.912
_refine_diff_density_min -0.947
_refine_diff_density_rms 0.163
_refine_ls_extinction_method none
_refine_ls_goodness_of_fit_ref 1.020
_refine_ls_hydrogen_treatment constr
_refine_ls_matrix_type full
_refine_ls_number_parameters 309
_refine_ls_number_reflns 3817
_refine_ls_number_restraints 0
_refine_ls_restrained_S_all 1.020
_refine_ls_R_factor_all 0.0459
_refine_ls_R_factor_gt 0.0362
_refine_ls_shift/su_max 0.002
_refine_ls_shift/su_mean 0.000
_refine_ls_structure_factor_coef Fsqd
_refine_ls_weighting_details 'calc w=1/[\s^2^(Fo^2^)+(0.0543P)^2^+0.0000P] where P=(Fo^2^+2Fc^2^)/3'
_refine_ls_weighting_scheme calc
_refine_ls_wR_factor_gt 0.0887
_refine_ls_wR_factor_ref 0.0958
_reflns_number_gt 3205
_reflns_number_total 3817
_reflns_threshold_expression >2sigma(I)
_cod_data_source_file d1ce00172h2.cif
_cod_data_source_block 2017_08_21_dt_bp51_n
_cod_depositor_comments 'Adding full bibliography for 7243516--7243520.cif.'
_cod_database_code 7243519
_reflns_odcompleteness_completeness 99.76
_reflns_odcompleteness_iscentric 1
_reflns_odcompleteness_theta 66.97
_olex2_refinement_description
;
1. Fixed Uiso
 At 1.2 times of:
  All C(H) groups, All C(H,H) groups
 At 1.5 times of:
  All C(H,H,H) groups
2.a Secondary CH2 refined with riding coordinates:
 C5(H5A,H5B), C6(H6A,H6B)
2.b Aromatic/amide H refined with riding coordinates:
 C2(H2), C3(H3), C8(H8), C9(H9)
2.c Idealised Me refined as rotating group:
 C4(H4A,H4B,H4C), C10(H10A,H10B,H10C)
;
_olex2_submission_special_instructions 'No special instructions were received'
_oxdiff_exptl_absorpt_empirical_details
;
Empirical correction (ABSPACK) includes:
- Absorption correction using spherical harmonics
- Frame scaling
;
_oxdiff_exptl_absorpt_empirical_full_max 1.387
_oxdiff_exptl_absorpt_empirical_full_min 0.511

loop_
_space_group_symop_id
_space_group_symop_operation_xyz
1 'x, y, z'
2 '-x, -y, -z'

loop_
_atom_site_label
_atom_site_type_symbol
_atom_site_fract_x
_atom_site_fract_y
_atom_site_fract_z
_atom_site_U_iso_or_equiv
_atom_site_adp_type
_atom_site_occupancy
_atom_site_calc_flag
_atom_site_disorder_assembly
_atom_site_disorder_group
_atom_site_refinement_flags_posn
Ag1 Ag 0.57480(4) 0.37837(3) 0.59025(3) 0.01790(12) Uani 1 d . . .
Ag2 Ag 1.06024(4) 0.36510(4) 0.58075(3) 0.01940(12) Uani 1 d . . .
C1 C 0.6404(6) 0.7282(5) 0.6174(4) 0.0149(10) Uani 1 d . . .
C2 C 0.5983(6) 0.9209(5) 0.6923(4) 0.0183(11) Uani 1 d . . .
H2 H 0.5883 1.0098 0.6984 0.022 Uiso 1 calc . . R
C3 C 0.5764(6) 0.8303(5) 0.7790(4) 0.0165(10) Uani 1 d . . .
H3 H 0.5481 0.8449 0.8559 0.020 Uiso 1 calc . . R
C4 C 0.6810(7) 0.9165(5) 0.4787(4) 0.0210(11) Uani 1 d . . .
H4A H 0.7899 0.9033 0.4563 0.031 Uiso 1 calc . . GR
H4B H 0.6545 1.0073 0.4790 0.031 Uiso 1 calc . . GR
H4C H 0.6266 0.8780 0.4256 0.031 Uiso 1 calc . . GR
C5 C 0.6033(6) 0.5872(5) 0.7986(4) 0.0160(10) Uani 1 d . . .
H5A H 0.5527 0.5243 0.7617 0.019 Uiso 1 calc . . R
H5B H 0.5475 0.5973 0.8744 0.019 Uiso 1 calc . . R
C6 C 0.7709(6) 0.5408(5) 0.8068(5) 0.0171(10) Uani 1 d . . .
H6A H 0.8277 0.5368 0.7306 0.020 Uiso 1 calc . . R
H6B H 0.8190 0.6020 0.8473 0.020 Uiso 1 calc . . R
C7 C 0.7971(6) 0.2997(5) 0.8169(4) 0.0142(10) Uani 1 d . . .
C8 C 0.7688(6) 0.2637(5) 1.0051(4) 0.0164(10) Uani 1 d . . .
H8 H 0.7600 0.2207 1.0768 0.020 Uiso 1 calc . . R
C9 C 0.7614(6) 0.3919(5) 0.9834(4) 0.0158(10) Uani 1 d . . .
H9 H 0.7476 0.4543 1.0372 0.019 Uiso 1 calc . . R
C10 C 0.8065(6) 0.0681(5) 0.8895(5) 0.0190(11) Uani 1 d . . .
H10A H 0.8906 0.0322 0.9271 0.028 Uiso 1 calc . . GR
H10B H 0.8258 0.0506 0.8101 0.028 Uiso 1 calc . . GR
H10C H 0.7128 0.0299 0.9238 0.028 Uiso 1 calc . . GR
C11 C 0.1896(7) 0.2451(5) 0.8802(5) 0.0212(11) Uani 1 d . . .
C12 C 0.9349(7) 0.1651(5) 0.3018(5) 0.0216(11) Uani 1 d . . .
F1 F 0.1267(4) 0.2303(4) 0.9899(3) 0.0360(9) Uani 1 d . . .
F2 F 0.1349(4) 0.1541(3) 0.8237(4) 0.0365(9) Uani 1 d . . .
F3 F 0.1367(4) 0.3588(3) 0.8394(3) 0.0317(8) Uani 1 d . . .
F4 F 0.8556(4) 0.0791(3) 0.2586(3) 0.0288(8) Uani 1 d . . .
F5 F 1.0539(4) 0.1967(3) 0.2241(3) 0.0351(9) Uani 1 d . . .
F6 F 0.9918(4) 0.1071(3) 0.3919(3) 0.0320(8) Uani 1 d . . .
N1 N 0.6386(5) 0.8572(4) 0.5925(4) 0.0168(9) Uani 1 d . . .
N2 N 0.6038(5) 0.7111(4) 0.7320(3) 0.0135(8) Uani 1 d . . .
N3 N 0.7920(5) 0.2074(4) 0.9010(4) 0.0150(9) Uani 1 d . . .
N4 N 0.7781(5) 0.4139(4) 0.8664(4) 0.0134(8) Uani 1 d . . .
O1 O 0.4420(5) 0.2395(4) 0.7423(3) 0.0272(9) Uani 1 d . . .
O2 O 0.4332(4) 0.3455(4) 0.9224(3) 0.0249(9) Uani 1 d . . .
O3 O 0.4320(5) 0.1118(4) 0.9221(4) 0.0284(9) Uani 1 d . . .
O4 O 0.7589(5) 0.3574(4) 0.2401(3) 0.0252(9) Uani 1 d . . .
O5 O 0.9154(4) 0.3872(3) 0.3899(3) 0.0201(8) Uani 1 d . . .
O6 O 0.6941(4) 0.2507(3) 0.4278(3) 0.0213(8) Uani 1 d . . .
S1 S 0.67623(14) 0.61048(11) 0.51910(10) 0.0145(2) Uani 1 d . . .
S2 S 0.82155(14) 0.27368(11) 0.67195(10) 0.0160(3) Uani 1 d . . .
S3 S 0.39784(14) 0.23446(12) 0.86592(11) 0.0158(3) Uani 1 d . . .
S4 S 0.81183(14) 0.30673(11) 0.34316(10) 0.0151(3) Uani 1 d . . .

loop_
_atom_site_aniso_label
_atom_site_aniso_U_11
_atom_site_aniso_U_22
_atom_site_aniso_U_33
_atom_site_aniso_U_23
_atom_site_aniso_U_13
_atom_site_aniso_U_12
Ag1 0.0171(2) 0.0199(2) 0.0168(2) -0.00062(14) -0.00242(15) -0.00216(15)
Ag2 0.0141(2) 0.0247(2) 0.0186(2) -0.00055(15) 0.00161(15) -0.00378(15)
C1 0.010(2) 0.015(2) 0.020(3) -0.0014(19) -0.003(2) -0.0052(18)
C2 0.015(3) 0.020(2) 0.021(3) -0.003(2) -0.004(2) -0.003(2)
C3 0.013(3) 0.019(2) 0.019(3) -0.004(2) -0.004(2) -0.0016(19)
C4 0.028(3) 0.015(2) 0.019(3) 0.002(2) -0.002(2) -0.004(2)
C5 0.020(3) 0.015(2) 0.012(2) 0.0026(19) -0.001(2) -0.001(2)
C6 0.011(3) 0.020(2) 0.021(3) 0.001(2) -0.004(2) -0.007(2)
C7 0.006(2) 0.020(2) 0.017(2) -0.0026(19) -0.003(2) -0.0025(18)
C8 0.011(3) 0.026(3) 0.013(2) -0.002(2) -0.003(2) -0.005(2)
C9 0.012(3) 0.019(2) 0.016(2) -0.0044(19) 0.000(2) -0.001(2)
C10 0.020(3) 0.019(3) 0.020(3) -0.001(2) -0.007(2) -0.001(2)
C11 0.020(3) 0.020(3) 0.024(3) -0.005(2) -0.003(2) -0.004(2)
C12 0.021(3) 0.020(3) 0.023(3) -0.004(2) 0.003(2) -0.004(2)
F1 0.0195(19) 0.052(2) 0.0319(19) 0.0044(17) 0.0101(15) -0.0039(16)
F2 0.0137(17) 0.0329(19) 0.067(3) -0.0196(18) -0.0097(17) -0.0069(14)
F3 0.0215(19) 0.0261(17) 0.050(2) 0.0007(15) -0.0163(17) 0.0030(14)
F4 0.031(2) 0.0181(15) 0.0368(19) -0.0102(14) 0.0016(16) -0.0042(13)
F5 0.029(2) 0.0237(17) 0.047(2) -0.0054(15) 0.0174(17) -0.0040(14)
F6 0.0255(19) 0.0277(17) 0.042(2) 0.0056(15) -0.0081(16) 0.0047(14)
N1 0.017(2) 0.014(2) 0.021(2) 0.0000(17) -0.0073(18) -0.0022(17)
N2 0.010(2) 0.016(2) 0.015(2) -0.0008(16) -0.0016(17) 0.0000(16)
N3 0.012(2) 0.015(2) 0.018(2) 0.0001(16) -0.0030(17) -0.0014(16)
N4 0.012(2) 0.0127(19) 0.016(2) -0.0017(16) -0.0036(17) -0.0002(16)
O1 0.024(2) 0.038(2) 0.019(2) 0.0010(17) 0.0013(17) -0.0062(18)
O2 0.015(2) 0.028(2) 0.033(2) -0.0071(17) -0.0051(17) -0.0049(16)
O3 0.021(2) 0.026(2) 0.036(2) 0.0093(18) -0.0003(19) 0.0002(17)
O4 0.029(2) 0.028(2) 0.0200(19) -0.0011(16) -0.0112(17) 0.0017(17)
O5 0.014(2) 0.0218(18) 0.025(2) -0.0023(15) -0.0031(16) -0.0031(15)
O6 0.020(2) 0.0251(19) 0.0194(19) -0.0053(15) -0.0003(16) -0.0060(16)
S1 0.0126(6) 0.0148(5) 0.0159(6) -0.0015(4) -0.0005(5) -0.0024(4)
S2 0.0133(6) 0.0207(6) 0.0141(6) -0.0017(5) -0.0009(5) -0.0035(5)
S3 0.0104(6) 0.0189(6) 0.0179(6) 0.0004(5) -0.0012(5) -0.0028(4)
S4 0.0136(6) 0.0166(5) 0.0152(6) -0.0026(4) -0.0017(5) -0.0009(4)

loop_
_atom_type_symbol
_atom_type_description
_atom_type_scat_dispersion_real
_atom_type_scat_dispersion_imag
_atom_type_scat_source
C C 0.0181 0.0091 'International Tables Vol C Tables 4.2.6.8 and 6.1.1.4'
H H 0.0000 0.0000 'International Tables Vol C Tables 4.2.6.8 and 6.1.1.4'
Ag Ag 0.1306 4.2820 'International Tables Vol C Tables 4.2.6.8 and 6.1.1.4'
F F 0.0727 0.0534 'International Tables Vol C Tables 4.2.6.8 and 6.1.1.4'
N N 0.0311 0.0180 'International Tables Vol C Tables 4.2.6.8 and 6.1.1.4'
O O 0.0492 0.0322 'International Tables Vol C Tables 4.2.6.8 and 6.1.1.4'
S S 0.3331 0.5567 'International Tables Vol C Tables 4.2.6.8 and 6.1.1.4'

loop_
_geom_angle_atom_site_label_1
_geom_angle_atom_site_label_2
_geom_angle_atom_site_label_3
_geom_angle
_geom_angle_site_symmetry_1
_geom_angle_site_symmetry_3
_geom_angle_publ_flag
O1 Ag1 O6 110.90(13) . . ?
O1 Ag1 S1 148.62(10) . . ?
O1 Ag1 S1 89.79(10) . 2_666 ?
O1 Ag1 S2 82.32(10) . . ?
O6 Ag1 S1 100.18(9) . . ?
O6 Ag1 S1 83.96(9) . 2_666 ?
O6 Ag1 S2 79.19(9) . . ?
S1 Ag1 S1 97.90(3) . 2_666 ?
S2 Ag1 S1 99.84(4) . . ?
S2 Ag1 S1 157.37(4) . 2_666 ?
S2 Ag2 S1 162.92(4) . 2_766 ?
N1 C1 S1 125.7(4) . . ?
N2 C1 N1 106.7(4) . . ?
N2 C1 S1 127.6(4) . . ?
C3 C2 H2 126.3 . . ?
C3 C2 N1 107.4(4) . . ?
N1 C2 H2 126.3 . . ?
C2 C3 H3 126.4 . . ?
C2 C3 N2 107.1(5) . . ?
N2 C3 H3 126.4 . . ?
H4A C4 H4B 109.5 . . ?
H4A C4 H4C 109.5 . . ?
H4B C4 H4C 109.5 . . ?
N1 C4 H4A 109.5 . . ?
N1 C4 H4B 109.5 . . ?
N1 C4 H4C 109.5 . . ?
H5A C5 H5B 108.4 . . ?
C6 C5 H5A 110.0 . . ?
C6 C5 H5B 110.0 . . ?
N2 C5 H5A 110.0 . . ?
N2 C5 H5B 110.0 . . ?
N2 C5 C6 108.5(4) . . ?
C5 C6 H6A 109.4 . . ?
C5 C6 H6B 109.4 . . ?
H6A C6 H6B 108.0 . . ?
N4 C6 C5 111.0(4) . . ?
N4 C6 H6A 109.4 . . ?
N4 C6 H6B 109.4 . . ?
N3 C7 N4 107.1(4) . . ?
N3 C7 S2 125.3(4) . . ?
N4 C7 S2 127.6(4) . . ?
C9 C8 H8 126.4 . . ?
C9 C8 N3 107.3(4) . . ?
N3 C8 H8 126.4 . . ?
C8 C9 H9 126.4 . . ?
C8 C9 N4 107.2(4) . . ?
N4 C9 H9 126.4 . . ?
H10A C10 H10B 109.5 . . ?
H10A C10 H10C 109.5 . . ?
H10B C10 H10C 109.5 . . ?
N3 C10 H10A 109.5 . . ?
N3 C10 H10B 109.5 . . ?
N3 C10 H10C 109.5 . . ?
F1 C11 S3 111.4(4) . . ?
F2 C11 F1 107.3(4) . . ?
F2 C11 S3 111.7(4) . . ?
F3 C11 F1 107.3(5) . . ?
F3 C11 F2 107.1(4) . . ?
F3 C11 S3 111.8(4) . . ?
F4 C12 F6 107.6(4) . . ?
F4 C12 S4 110.9(4) . . ?
F5 C12 F4 108.3(4) . . ?
F5 C12 F6 107.5(5) . . ?
F5 C12 S4 111.5(4) . . ?
F6 C12 S4 110.9(4) . . ?
C1 N1 C2 109.3(4) . . ?
C1 N1 C4 124.2(4) . . ?
C2 N1 C4 126.5(4) . . ?
C1 N2 C3 109.5(4) . . ?
C1 N2 C5 126.0(4) . . ?
C3 N2 C5 124.4(4) . . ?
C7 N3 C8 109.3(4) . . ?
C7 N3 C10 127.2(4) . . ?
C8 N3 C10 123.5(4) . . ?
C7 N4 C6 126.0(4) . . ?
C7 N4 C9 109.1(4) . . ?
C9 N4 C6 124.9(4) . . ?
S3 O1 Ag1 139.8(2) . . ?
S4 O6 Ag1 119.5(2) . . ?
Ag1 S1 Ag1 82.10(3) . 2_666 ?
Ag2 S1 Ag1 120.93(5) 2_766 . ?
Ag2 S1 Ag1 123.08(5) 2_766 2_666 ?
C1 S1 Ag1 115.88(17) . . ?
C1 S1 Ag1 105.20(18) . 2_666 ?
C1 S1 Ag2 107.51(17) . 2_766 ?
Ag2 S2 Ag1 113.18(5) . . ?
C7 S2 Ag1 106.93(17) . . ?
C7 S2 Ag2 109.40(17) . . ?
O1 S3 C11 102.6(2) . . ?
O2 S3 C11 103.0(2) . . ?
O2 S3 O1 115.6(2) . . ?
O3 S3 C11 103.8(2) . . ?
O3 S3 O1 114.1(3) . . ?
O3 S3 O2 115.3(2) . . ?
O4 S4 C12 104.7(3) . . ?
O4 S4 O5 115.4(2) . . ?
O4 S4 O6 115.0(2) . . ?
O5 S4 C12 103.1(2) . . ?
O6 S4 C12 102.0(2) . . ?
O6 S4 O5 114.2(2) . . ?

loop_
_geom_bond_atom_site_label_1
_geom_bond_atom_site_label_2
_geom_bond_distance
_geom_bond_site_symmetry_2
_geom_bond_publ_flag
Ag1 O1 2.440(4) . ?
Ag1 O6 2.485(4) . ?
Ag1 S1 2.7022(13) 2_666 ?
Ag1 S1 2.6647(12) . ?
Ag1 S2 2.6463(13) . ?
Ag2 S1 2.4640(13) 2_766 ?
Ag2 S2 2.4320(13) . ?
C1 N1 1.355(6) . ?
C1 N2 1.353(7) . ?
C1 S1 1.730(5) . ?
C2 H2 0.9300 . ?
C2 C3 1.350(7) . ?
C2 N1 1.386(7) . ?
C3 H3 0.9300 . ?
C3 N2 1.387(6) . ?
C4 H4A 0.9600 . ?
C4 H4B 0.9600 . ?
C4 H4C 0.9600 . ?
C4 N1 1.455(6) . ?
C5 H5A 0.9700 . ?
C5 H5B 0.9700 . ?
C5 C6 1.537(7) . ?
C5 N2 1.468(6) . ?
C6 H6A 0.9700 . ?
C6 H6B 0.9700 . ?
C6 N4 1.458(6) . ?
C7 N3 1.336(6) . ?
C7 N4 1.350(6) . ?
C7 S2 1.738(5) . ?
C8 H8 0.9300 . ?
C8 C9 1.341(7) . ?
C8 N3 1.384(7) . ?
C9 H9 0.9300 . ?
C9 N4 1.380(6) . ?
C10 H10A 0.9600 . ?
C10 H10B 0.9600 . ?
C10 H10C 0.9600 . ?
C10 N3 1.461(6) . ?
C11 F1 1.342(6) . ?
C11 F2 1.341(6) . ?
C11 F3 1.333(6) . ?
C11 S3 1.809(6) . ?
C12 F4 1.333(6) . ?
C12 F5 1.333(6) . ?
C12 F6 1.337(6) . ?
C12 S4 1.828(6) . ?
O1 S3 1.460(4) . ?
O2 S3 1.441(4) . ?
O3 S3 1.437(4) . ?
O4 S4 1.427(4) . ?
O5 S4 1.456(4) . ?
O6 S4 1.454(4) . ?
S1 Ag1 2.7022(13) 2_666 ?
S1 Ag2 2.4640(13) 2_766 ?

loop_
_geom_torsion_atom_site_label_1
_geom_torsion_atom_site_label_2
_geom_torsion_atom_site_label_3
_geom_torsion_atom_site_label_4
_geom_torsion
_geom_torsion_site_symmetry_1
_geom_torsion_site_symmetry_2
_geom_torsion_site_symmetry_3
_geom_torsion_site_symmetry_4
_geom_torsion_publ_flag
Ag1 O1 S3 C11 115.2(4) . . . . ?
Ag1 O1 S3 O2 3.9(5) . . . . ?
Ag1 O1 S3 O3 -133.3(4) . . . . ?
Ag1 O6 S4 C12 147.5(2) . . . . ?
Ag1 O6 S4 O4 -99.9(3) . . . . ?
Ag1 O6 S4 O5 37.0(3) . . . . ?
C2 C3 N2 C1 -0.8(6) . . . . ?
C2 C3 N2 C5 175.3(4) . . . . ?
C3 C2 N1 C1 0.4(6) . . . . ?
C3 C2 N1 C4 -176.5(5) . . . . ?
C5 C6 N4 C7 94.1(6) . . . . ?
C5 C6 N4 C9 -83.6(6) . . . . ?
C6 C5 N2 C1 74.9(6) . . . . ?
C6 C5 N2 C3 -100.5(5) . . . . ?
C8 C9 N4 C6 177.5(4) . . . . ?
C8 C9 N4 C7 -0.6(6) . . . . ?
C9 C8 N3 C7 -0.6(6) . . . . ?
C9 C8 N3 C10 179.9(5) . . . . ?
F1 C11 S3 O1 174.4(4) . . . . ?
F1 C11 S3 O2 -65.2(4) . . . . ?
F1 C11 S3 O3 55.4(4) . . . . ?
F2 C11 S3 O1 54.5(4) . . . . ?
F2 C11 S3 O2 174.9(4) . . . . ?
F2 C11 S3 O3 -64.5(4) . . . . ?
F3 C11 S3 O1 -65.6(4) . . . . ?
F3 C11 S3 O2 54.8(4) . . . . ?
F3 C11 S3 O3 175.4(4) . . . . ?
F4 C12 S4 O4 -60.0(4) . . . . ?
F4 C12 S4 O5 178.8(4) . . . . ?
F4 C12 S4 O6 60.1(4) . . . . ?
F5 C12 S4 O4 60.7(5) . . . . ?
F5 C12 S4 O5 -60.4(4) . . . . ?
F5 C12 S4 O6 -179.1(4) . . . . ?
F6 C12 S4 O4 -179.5(4) . . . . ?
F6 C12 S4 O5 59.4(4) . . . . ?
F6 C12 S4 O6 -59.3(4) . . . . ?
N1 C1 N2 C3 1.0(6) . . . . ?
N1 C1 N2 C5 -175.0(4) . . . . ?
N1 C1 S1 Ag1 -159.2(4) . . . . ?
N1 C1 S1 Ag1 -70.7(5) . . . 2_666 ?
N1 C1 S1 Ag2 62.1(5) . . . 2_766 ?
N1 C2 C3 N2 0.2(6) . . . . ?
N2 C1 N1 C2 -0.8(6) . . . . ?
N2 C1 N1 C4 176.1(5) . . . . ?
N2 C1 S1 Ag1 106.7(5) . . . 2_666 ?
N2 C1 S1 Ag1 18.2(5) . . . . ?
N2 C1 S1 Ag2 -120.5(4) . . . 2_766 ?
N2 C5 C6 N4 -176.5(4) . . . . ?
N3 C7 N4 C6 -177.9(4) . . . . ?
N3 C7 N4 C9 0.2(6) . . . . ?
N3 C7 S2 Ag1 119.8(4) . . . . ?
N3 C7 S2 Ag2 -117.3(4) . . . . ?
N3 C8 C9 N4 0.7(6) . . . . ?
N4 C7 N3 C8 0.3(6) . . . . ?
N4 C7 N3 C10 179.8(5) . . . . ?
N4 C7 S2 Ag1 -59.4(5) . . . . ?
N4 C7 S2 Ag2 63.5(5) . . . . ?
O1 Ag1 O6 S4 -163.4(2) . . . . ?
O1 Ag1 S1 Ag1 -102.73(19) . . . 2_666 ?
O1 Ag1 S1 Ag2 133.26(19) . . . 2_766 ?
O1 Ag1 S1 C1 0.4(3) . . . . ?
O1 Ag1 S2 Ag2 -175.20(11) . . . . ?
O1 Ag1 S2 C7 -54.7(2) . . . . ?
O6 Ag1 O1 S3 152.5(4) . . . . ?
O6 Ag1 S1 Ag1 85.24(9) . . . 2_666 ?
O6 Ag1 S1 Ag2 -38.77(10) . . . 2_766 ?
O6 Ag1 S1 C1 -171.7(2) . . . . ?
O6 Ag1 S2 Ag2 71.71(9) . . . . ?
O6 Ag1 S2 C7 -167.8(2) . . . . ?
S1 Ag1 O1 S3 -19.1(5) . . . . ?
S1 Ag1 O1 S3 -124.0(4) 2_666 . . . ?
S1 Ag1 O6 S4 12.1(2) . . . . ?
S1 Ag1 O6 S4 109.1(2) 2_666 . . . ?
S1 Ag1 S1 Ag1 0.0 2_666 . . 2_666 ?
S1 Ag1 S1 Ag2 -124.01(6) 2_666 . . 2_766 ?
S1 Ag1 S1 C1 103.1(2) 2_666 . . . ?
S1 Ag1 S2 Ag2 114.25(10) 2_666 . . . ?
S1 Ag1 S2 Ag2 -26.88(6) . . . . ?
S1 Ag1 S2 C7 -125.21(19) 2_666 . . . ?
S1 Ag1 S2 C7 93.65(18) . . . . ?
S1 Ag2 S2 Ag1 -127.67(13) 2_766 . . . ?
S1 Ag2 S2 C7 113.2(2) 2_766 . . . ?
S1 C1 N1 C2 177.0(4) . . . . ?
S1 C1 N1 C4 -6.0(7) . . . . ?
S1 C1 N2 C3 -176.8(4) . . . . ?
S1 C1 N2 C5 7.2(8) . . . . ?
S2 Ag1 O1 S3 77.2(4) . . . . ?
S2 Ag1 O6 S4 -86.1(2) . . . . ?
S2 Ag1 S1 Ag1 165.89(4) . . . 2_666 ?
S2 Ag1 S1 Ag2 41.89(6) . . . 2_766 ?
S2 Ag1 S1 C1 -91.0(2) . . . . ?
S2 C7 N3 C8 -179.1(4) . . . . ?
S2 C7 N3 C10 0.4(8) . . . . ?
S2 C7 N4 C6 1.5(8) . . . . ?
S2 C7 N4 C9 179.5(4) . . . . ?
